data_7104681
loop_
_publ_author_name
'Mathieu, Josiah L'
'Latturner, Susan E'

_publ_section_title
;
 Zintl phase as dopant source in the flux synthesis of
 Ba(1-x)K(x)Fe(2)As(2) type superconductors.
;
_journal_issue 33
_journal_name_full 'Chemical communications (Cambridge, England)'
_journal_page_first 4965
_journal_page_last 4967
_journal_paper_doi 10.1039/b910749e
_journal_volume 34
_journal_year 2009
_chemical_formula_sum 'As2 Ba0.34 Fe2 K0.66'
_chemical_formula_weight 334.07
_chemical_name_systematic
;
?
;
_space_group_IT_number 139
_symmetry_cell_setting tetragonal
_symmetry_space_group_name_Hall '-I 4 2'
_symmetry_space_group_name_H-M 'I 4/m m m'
_atom_sites_solution_hydrogens none
_atom_sites_solution_primary direct
_atom_sites_solution_secondary difmap
_audit_creation_method SHELXL-97
_cell_angle_alpha 90.00
_cell_angle_beta 90.00
_cell_angle_gamma 90.00
_cell_formula_units_Z 2
_cell_length_a 3.8822(4)
_cell_length_b 3.8822(4)
_cell_length_c 13.5396(15)
_cell_measurement_reflns_used 46
_cell_measurement_temperature 298(2)
_cell_measurement_theta_max 20.95
_cell_measurement_theta_min 3.01
_cell_volume 204.06(4)
_computing_cell_refinement 'Bruker APEX2'
_computing_data_collection 'Bruker APEX2'
_computing_data_reduction 'Bruker APEX2'
_computing_molecular_graphics 'Bruker SHELXTL'
_computing_publication_material 'Bruker SHELXTL'
_computing_structure_refinement 'SHELXL-97 (Sheldrick, 2008)'
_computing_structure_solution 'SHELXS-97 (Sheldrick, 2008)'
_diffrn_ambient_temperature 298(2)
_diffrn_measured_fraction_theta_full 0.939
_diffrn_measured_fraction_theta_max 0.939
_diffrn_measurement_device_type 'Bruker APEX CCD area detector'
_diffrn_measurement_method 'phi and omega scans'
_diffrn_radiation_monochromator graphite
_diffrn_radiation_source 'fine-focus sealed tube'
_diffrn_radiation_type MoK\a
_diffrn_radiation_wavelength 0.71073
_diffrn_reflns_av_R_equivalents 0.0256
_diffrn_reflns_av_sigmaI/netI 0.0245
_diffrn_reflns_limit_h_max 3
_diffrn_reflns_limit_h_min -3
_diffrn_reflns_limit_k_max 3
_diffrn_reflns_limit_k_min -3
_diffrn_reflns_limit_l_max 12
_diffrn_reflns_limit_l_min -13
_diffrn_reflns_number 265
_diffrn_reflns_theta_full 20.95
_diffrn_reflns_theta_max 20.95
_diffrn_reflns_theta_min 3.01
_exptl_absorpt_coefficient_mu 27.008
_exptl_absorpt_correction_T_max 0.874
_exptl_absorpt_correction_T_min 0.730
_exptl_absorpt_correction_type empirical
_exptl_absorpt_process_details 'via SADABS (Bruker, 2000)'
_exptl_crystal_colour silver
_exptl_crystal_density_diffrn 5.439
_exptl_crystal_density_method 'not measured'
_exptl_crystal_description plate
_exptl_crystal_F_000 302
_exptl_crystal_size_max 0.03
_exptl_crystal_size_mid 0.01
_exptl_crystal_size_min 0.005
_refine_diff_density_max 0.721
_refine_diff_density_min -0.975
_refine_diff_density_rms 0.265
_refine_ls_extinction_method none
_refine_ls_goodness_of_fit_ref 1.467
_refine_ls_hydrogen_treatment none
_refine_ls_matrix_type full
_refine_ls_number_parameters 9
_refine_ls_number_reflns 46
_refine_ls_number_restraints 0
_refine_ls_restrained_S_all 1.467
_refine_ls_R_factor_all 0.0394
_refine_ls_R_factor_gt 0.0391
_refine_ls_shift/su_max 0.000
_refine_ls_shift/su_mean 0.000
_refine_ls_structure_factor_coef Fsqd
_refine_ls_weighting_details 'calc w=1/[\s^2^(Fo^2^)+(0.0705P)^2^+0.0000P] where P=(Fo^2^+2Fc^2^)/3'
_refine_ls_weighting_scheme calc
_refine_ls_wR_factor_gt 0.1102
_refine_ls_wR_factor_ref 0.1103
_reflns_number_gt 45
_reflns_number_total 46
_reflns_threshold_expression >2sigma(I)
_cod_data_source_file b910749e.txt
_cod_data_source_block 'data_0m'
_cod_original_sg_symbol_H-M I4/mmm
_cod_database_code 7104681

loop_
_symmetry_equiv_pos_as_xyz
'x, y, z'
'-x, -y, z'
'-y, x, z'
'y, -x, z'
'-x, y, -z'
'x, -y, -z'
'y, x, -z'
'-y, -x, -z'
'x+1/2, y+1/2, z+1/2'
'-x+1/2, -y+1/2, z+1/2'
'-y+1/2, x+1/2, z+1/2'
'y+1/2, -x+1/2, z+1/2'
'-x+1/2, y+1/2, -z+1/2'
'x+1/2, -y+1/2, -z+1/2'
'y+1/2, x+1/2, -z+1/2'
'-y+1/2, -x+1/2, -z+1/2'
'-x, -y, -z'
'x, y, -z'
'y, -x, -z'
'-y, x, -z'
'x, -y, z'
'-x, y, z'
'-y, -x, z'
'y, x, z'
'-x+1/2, -y+1/2, -z+1/2'
'x+1/2, y+1/2, -z+1/2'
'y+1/2, -x+1/2, -z+1/2'
'-y+1/2, x+1/2, -z+1/2'
'x+1/2, -y+1/2, z+1/2'
'-x+1/2, y+1/2, z+1/2'
'-y+1/2, -x+1/2, z+1/2'
'y+1/2, x+1/2, z+1/2'

loop_
_atom_site_label
_atom_site_type_symbol
_atom_site_fract_x
_atom_site_fract_y
_atom_site_fract_z
_atom_site_U_iso_or_equiv
_atom_site_adp_type
_atom_site_occupancy
_atom_site_symmetry_multiplicity
_atom_site_calc_flag
_atom_site_refinement_flags
_atom_site_disorder_assembly
_atom_site_disorder_group
Ba1 Ba 0.0000 0.0000 0.0000 0.016(3) Uani 0.341(14) 16 d SP . .
K1 K 0.0000 0.0000 0.0000 0.016(3) Uani 0.659(14) 16 d SP . .
As2 As 0.0000 0.0000 0.3537(2) 0.0126(19) Uani 1 8 d S . .
Fe3 Fe 0.0000 0.5000 0.2500 0.011(2) Uani 1 8 d S . .

loop_
_atom_site_aniso_label
_atom_site_aniso_U_11
_atom_site_aniso_U_22
_atom_site_aniso_U_33
_atom_site_aniso_U_23
_atom_site_aniso_U_13
_atom_site_aniso_U_12
Ba1 0.012(3) 0.012(3) 0.026(4) 0.000 0.000 0.000
K1 0.012(3) 0.012(3) 0.026(4) 0.000 0.000 0.000
As2 0.006(2) 0.006(2) 0.025(3) 0.000 0.000 0.000
Fe3 0.005(2) 0.005(2) 0.023(3) 0.000 0.000 0.000

loop_
_atom_type_symbol
_atom_type_description
_atom_type_scat_dispersion_real
_atom_type_scat_dispersion_imag
_atom_type_scat_source
K K 0.2009 0.2494 'International Tables Vol C Tables 4.2.6.8 and 6.1.1.4'
Fe Fe 0.3463 0.8444 'International Tables Vol C Tables 4.2.6.8 and 6.1.1.4'
As As 0.0499 2.0058 'International Tables Vol C Tables 4.2.6.8 and 6.1.1.4'
Sn Sn -0.6537 1.4246 'International Tables Vol C Tables 4.2.6.8 and 6.1.1.4'
Ba Ba -0.3244 2.2819 'International Tables Vol C Tables 4.2.6.8 and 6.1.1.4'

loop_
_geom_angle_atom_site_label_1
_geom_angle_atom_site_label_2
_geom_angle_atom_site_label_3
_geom_angle
_geom_angle_site_symmetry_1
_geom_angle_site_symmetry_3
_geom_angle_publ_flag
As2 Ba1 As2 180.00(8) 25 9_444 ?
As2 Ba1 As2 69.98(4) 25 25_455 ?
As2 Ba1 As2 110.02(4) 9_444 25_455 ?
As2 Ba1 As2 69.98(4) 25 25_545 ?
As2 Ba1 As2 110.02(4) 9_444 25_545 ?
As2 Ba1 As2 108.39(8) 25_455 25_545 ?
As2 Ba1 As2 108.39(8) 25 25_445 ?
As2 Ba1 As2 71.61(8) 9_444 25_445 ?
As2 Ba1 As2 69.98(4) 25_455 25_445 ?
As2 Ba1 As2 69.98(4) 25_545 25_445 ?
As2 Ba1 As2 71.61(8) 25 9_554 ?
As2 Ba1 As2 108.39(8) 9_444 9_554 ?
As2 Ba1 As2 110.02(4) 25_455 9_554 ?
As2 Ba1 As2 110.02(4) 25_545 9_554 ?
As2 Ba1 As2 180.00(8) 25_445 9_554 ?
As2 Ba1 As2 110.02(4) 25 9_454 ?
As2 Ba1 As2 69.98(4) 9_444 9_454 ?
As2 Ba1 As2 71.61(8) 25_455 9_454 ?
As2 Ba1 As2 180.00(8) 25_545 9_454 ?
As2 Ba1 As2 110.02(4) 25_445 9_454 ?
As2 Ba1 As2 69.98(4) 9_554 9_454 ?
As2 Ba1 As2 110.02(4) 25 9_544 ?
As2 Ba1 As2 69.98(4) 9_444 9_544 ?
As2 Ba1 As2 180.00(8) 25_455 9_544 ?
As2 Ba1 As2 71.61(8) 25_545 9_544 ?
As2 Ba1 As2 110.02(4) 25_445 9_544 ?
As2 Ba1 As2 69.98(4) 9_554 9_544 ?
As2 Ba1 As2 108.39(8) 9_454 9_544 ?
As2 Ba1 Ba1 124.99(2) 25 1_455 ?
As2 Ba1 Ba1 55.01(2) 9_444 1_455 ?
As2 Ba1 Ba1 55.01(2) 25_455 1_455 ?
As2 Ba1 Ba1 124.99(2) 25_545 1_455 ?
As2 Ba1 Ba1 55.01(2) 25_445 1_455 ?
As2 Ba1 Ba1 124.99(2) 9_554 1_455 ?
As2 Ba1 Ba1 55.01(2) 9_454 1_455 ?
As2 Ba1 Ba1 124.99(2) 9_544 1_455 ?
As2 Ba1 K1 55.01(2) 25 1_565 ?
As2 Ba1 K1 124.99(2) 9_444 1_565 ?
As2 Ba1 K1 55.01(2) 25_455 1_565 ?
As2 Ba1 K1 124.99(2) 25_545 1_565 ?
As2 Ba1 K1 124.99(2) 25_445 1_565 ?
As2 Ba1 K1 55.01(2) 9_554 1_565 ?
As2 Ba1 K1 55.01(2) 9_454 1_565 ?
As2 Ba1 K1 124.99(2) 9_544 1_565 ?
Ba1 Ba1 K1 90.0 1_455 1_565 ?
As2 Ba1 Ba1 124.99(2) 25 1_545 ?
As2 Ba1 Ba1 55.01(2) 9_444 1_545 ?
As2 Ba1 Ba1 124.99(2) 25_455 1_545 ?
As2 Ba1 Ba1 55.01(2) 25_545 1_545 ?
As2 Ba1 Ba1 55.01(2) 25_445 1_545 ?
As2 Ba1 Ba1 124.99(2) 9_554 1_545 ?
As2 Ba1 Ba1 124.99(2) 9_454 1_545 ?
As2 Ba1 Ba1 55.01(2) 9_544 1_545 ?
Ba1 Ba1 Ba1 90.0 1_455 1_545 ?
K1 Ba1 Ba1 180.0 1_565 1_545 ?
As2 Ba1 K1 55.01(2) 25 1_655 ?
As2 Ba1 K1 124.99(2) 9_444 1_655 ?
As2 Ba1 K1 124.99(2) 25_455 1_655 ?
As2 Ba1 K1 55.01(2) 25_545 1_655 ?
As2 Ba1 K1 124.99(2) 25_445 1_655 ?
As2 Ba1 K1 55.01(2) 9_554 1_655 ?
As2 Ba1 K1 124.99(2) 9_454 1_655 ?
As2 Ba1 K1 55.01(2) 9_544 1_655 ?
Ba1 Ba1 K1 180.0 1_455 1_655 ?
K1 Ba1 K1 90.0 1_565 1_655 ?
Ba1 Ba1 K1 90.0 1_545 1_655 ?
Fe3 As2 Fe3 69.90(6) 25_455 1_545 ?
Fe3 As2 Fe3 108.22(12) 25_455 25 ?
Fe3 As2 Fe3 69.90(6) 1_545 25 ?
Fe3 As2 Fe3 69.90(6) 25_455 . ?
Fe3 As2 Fe3 108.22(12) 1_545 . ?
Fe3 As2 Fe3 69.90(6) 25 . ?
Fe3 As2 K1 143.858(5) 25_455 9 ?
Fe3 As2 K1 143.858(5) 1_545 9 ?
Fe3 As2 K1 83.014(16) 25 9 ?
Fe3 As2 K1 83.014(16) . 9 ?
Fe3 As2 Ba1 143.858(5) 25_455 9 ?
Fe3 As2 Ba1 143.858(5) 1_545 9 ?
Fe3 As2 Ba1 83.014(16) 25 9 ?
Fe3 As2 Ba1 83.014(16) . 9 ?
K1 As2 Ba1 0.0 9 9 ?
Fe3 As2 Ba1 143.858(5) 25_455 9_545 ?
Fe3 As2 Ba1 83.014(16) 1_545 9_545 ?
Fe3 As2 Ba1 83.014(16) 25 9_545 ?
Fe3 As2 Ba1 143.858(4) . 9_545 ?
K1 As2 Ba1 69.98(4) 9 9_545 ?
Ba1 As2 Ba1 69.98(4) 9 9_545 ?
Fe3 As2 K1 143.858(5) 25_455 9_545 ?
Fe3 As2 K1 83.014(16) 1_545 9_545 ?
Fe3 As2 K1 83.014(16) 25 9_545 ?
Fe3 As2 K1 143.858(4) . 9_545 ?
K1 As2 K1 69.98(4) 9 9_545 ?
Ba1 As2 K1 69.98(4) 9 9_545 ?
Ba1 As2 K1 0.0 9_545 9_545 ?
Fe3 As2 K1 83.014(16) 25_455 9_455 ?
Fe3 As2 K1 143.858(5) 1_545 9_455 ?
Fe3 As2 K1 143.858(4) 25 9_455 ?
Fe3 As2 K1 83.014(16) . 9_455 ?
K1 As2 K1 69.98(4) 9 9_455 ?
Ba1 As2 K1 69.98(4) 9 9_455 ?
Ba1 As2 K1 108.39(8) 9_545 9_455 ?
K1 As2 K1 108.39(8) 9_545 9_455 ?
Fe3 As2 Ba1 83.014(16) 25_455 9_455 ?
Fe3 As2 Ba1 143.858(5) 1_545 9_455 ?
Fe3 As2 Ba1 143.858(4) 25 9_455 ?
Fe3 As2 Ba1 83.014(16) . 9_455 ?
K1 As2 Ba1 69.98(4) 9 9_455 ?
Ba1 As2 Ba1 69.98(4) 9 9_455 ?
Ba1 As2 Ba1 108.39(8) 9_545 9_455 ?
K1 As2 Ba1 108.39(8) 9_545 9_455 ?
K1 As2 Ba1 0.0 9_455 9_455 ?
Fe3 As2 K1 83.014(16) 25_455 9_445 ?
Fe3 As2 K1 83.014(16) 1_545 9_445 ?
Fe3 As2 K1 143.858(5) 25 9_445 ?
Fe3 As2 K1 143.858(5) . 9_445 ?
K1 As2 K1 108.39(8) 9 9_445 ?
Ba1 As2 K1 108.39(8) 9 9_445 ?
Ba1 As2 K1 69.98(4) 9_545 9_445 ?
K1 As2 K1 69.98(4) 9_545 9_445 ?
K1 As2 K1 69.98(4) 9_455 9_445 ?
Ba1 As2 K1 69.98(4) 9_455 9_445 ?
Fe3 As2 Ba1 83.014(16) 25_455 9_445 ?
Fe3 As2 Ba1 83.014(16) 1_545 9_445 ?
Fe3 As2 Ba1 143.858(5) 25 9_445 ?
Fe3 As2 Ba1 143.858(5) . 9_445 ?
K1 As2 Ba1 108.39(8) 9 9_445 ?
Ba1 As2 Ba1 108.39(8) 9 9_445 ?
Ba1 As2 Ba1 69.98(4) 9_545 9_445 ?
K1 As2 Ba1 69.98(4) 9_545 9_445 ?
K1 As2 Ba1 69.98(4) 9_455 9_445 ?
Ba1 As2 Ba1 69.98(4) 9_455 9_445 ?
K1 As2 Ba1 0.0 9_445 9_445 ?
As2 Fe3 As2 110.10(6) . 25_455 ?
As2 Fe3 As2 108.22(12) . 1_565 ?
As2 Fe3 As2 110.10(6) 25_455 1_565 ?
As2 Fe3 As2 110.10(6) . 25 ?
As2 Fe3 As2 108.22(12) 25_455 25 ?
As2 Fe3 As2 110.10(6) 1_565 25 ?
As2 Fe3 Fe3 124.95(3) . 25_565 ?
As2 Fe3 Fe3 124.95(3) 25_455 25_565 ?
As2 Fe3 Fe3 55.05(3) 1_565 25_565 ?
As2 Fe3 Fe3 55.05(3) 25 25_565 ?
As2 Fe3 Fe3 55.05(3) . 25_455 ?
As2 Fe3 Fe3 55.05(3) 25_455 25_455 ?
As2 Fe3 Fe3 124.95(3) 1_565 25_455 ?
As2 Fe3 Fe3 124.95(3) 25 25_455 ?
Fe3 Fe3 Fe3 180.0 25_565 25_455 ?
As2 Fe3 Fe3 124.95(3) . 25_465 ?
As2 Fe3 Fe3 55.05(3) 25_455 25_465 ?
As2 Fe3 Fe3 55.05(3) 1_565 25_465 ?
As2 Fe3 Fe3 124.95(3) 25 25_465 ?
Fe3 Fe3 Fe3 90.0 25_565 25_465 ?
Fe3 Fe3 Fe3 90.0 25_455 25_465 ?
As2 Fe3 Fe3 55.05(3) . 25 ?
As2 Fe3 Fe3 124.95(3) 25_455 25 ?
As2 Fe3 Fe3 124.95(3) 1_565 25 ?
As2 Fe3 Fe3 55.05(3) 25 25 ?
Fe3 Fe3 Fe3 90.0 25_565 25 ?
Fe3 Fe3 Fe3 90.0 25_455 25 ?
Fe3 Fe3 Fe3 180.0 25_465 25 ?
As2 Fe3 Ba1 59.43(5) . 9 ?
As2 Fe3 Ba1 155.72(6) 25_455 9 ?
As2 Fe3 Ba1 59.43(5) 1_565 9 ?
As2 Fe3 Ba1 96.06(6) 25 9 ?
Fe3 Fe3 Ba1 69.405(2) 25_565 9 ?
Fe3 Fe3 Ba1 110.595(2) 25_455 9 ?
Fe3 Fe3 Ba1 110.595(2) 25_465 9 ?
Fe3 Fe3 Ba1 69.405(3) 25 9 ?
As2 Fe3 K1 59.43(5) . 9 ?
As2 Fe3 K1 155.72(6) 25_455 9 ?
As2 Fe3 K1 59.43(5) 1_565 9 ?
As2 Fe3 K1 96.06(6) 25 9 ?
Fe3 Fe3 K1 69.405(2) 25_565 9 ?
Fe3 Fe3 K1 110.595(2) 25_455 9 ?
Fe3 Fe3 K1 110.595(2) 25_465 9 ?
Fe3 Fe3 K1 69.405(3) 25 9 ?
Ba1 Fe3 K1 0.0 9 9 ?
As2 Fe3 Ba1 96.06(6) . . ?
As2 Fe3 Ba1 59.43(5) 25_455 . ?
As2 Fe3 Ba1 155.72(6) 1_565 . ?
As2 Fe3 Ba1 59.43(5) 25 . ?
Fe3 Fe3 Ba1 110.595(2) 25_565 . ?
Fe3 Fe3 Ba1 69.405(2) 25_455 . ?
Fe3 Fe3 Ba1 110.595(2) 25_465 . ?
Fe3 Fe3 Ba1 69.405(3) 25 . ?
Ba1 Fe3 Ba1 138.810(5) 9 . ?
K1 Fe3 Ba1 138.810(5) 9 . ?

loop_
_geom_bond_atom_site_label_1
_geom_bond_atom_site_label_2
_geom_bond_distance
_geom_bond_site_symmetry_2
_geom_bond_publ_flag
Ba1 As2 3.3849(18) 25 ?
Ba1 As2 3.3849(18) 9_444 ?
Ba1 As2 3.3849(18) 25_455 ?
Ba1 As2 3.3849(18) 25_545 ?
Ba1 As2 3.3849(18) 25_445 ?
Ba1 As2 3.3849(18) 9_554 ?
Ba1 As2 3.3849(18) 9_454 ?
Ba1 As2 3.3849(18) 9_544 ?
Ba1 Ba1 3.8822(4) 1_455 ?
Ba1 K1 3.8822(4) 1_565 ?
Ba1 Ba1 3.8822(4) 1_545 ?
Ba1 K1 3.8822(4) 1_655 ?
As2 Fe3 2.3960(18) 25_455 ?
As2 Fe3 2.3960(18) 1_545 ?
As2 Fe3 2.3960(18) 25 ?
As2 Fe3 2.3960(18) . ?
As2 K1 3.3849(18) 9 ?
As2 Ba1 3.3849(18) 9 ?
As2 Ba1 3.3849(18) 9_545 ?
As2 K1 3.3849(18) 9_545 ?
As2 K1 3.3849(18) 9_455 ?
As2 Ba1 3.3849(18) 9_455 ?
As2 K1 3.3849(18) 9_445 ?
As2 Ba1 3.3849(18) 9_445 ?
Fe3 As2 2.3960(18) 25_455 ?
Fe3 As2 2.3960(18) 1_565 ?
Fe3 As2 2.3960(18) 25 ?
Fe3 Fe3 2.7451(3) 25_565 ?
Fe3 Fe3 2.7451(3) 25_455 ?
Fe3 Fe3 2.7451(3) 25_465 ?
Fe3 Fe3 2.7451(3) 25 ?
Fe3 Ba1 3.9020(3) 9 ?
Fe3 K1 3.9020(3) 9 ?
